data_4117639
loop_
_publ_author_name
'Barry M. Trost'
'Steven M. Silverman'

_publ_contact_author_address 'Dept. of Chemistry, Stanford University'
_publ_contact_author_email ssilverman@stanford.edu
_publ_contact_author_name 'Steve Silverman'
_publ_contact_author_phone '858 761 2799'
_publ_section_title
;
 Enantioselective Construction of Pyrrolidines by Palladium-Catalyzed
 Asymmetric [3 + 2] Cycloaddition of Trimethylenemethane with Imines
;
_journal_name_full 'Journal of the American Chemical Society'
_journal_page_first 4941
_journal_page_last 4954
_journal_paper_doi 10.1021/ja210981a
_journal_volume 134
_journal_year 2012
_chemical_absolute_configuration rmad
_chemical_formula_moiety 'C20 H18 N2 O4 S'
_chemical_formula_sum 'C20 H18 N2 O4 S'
_chemical_formula_weight 382.42
_chemical_name_systematic
; 
 ? 
;
_space_group_IT_number 19
_symmetry_cell_setting orthorhombic
_symmetry_space_group_name_Hall 'P 2ac 2ab'
_symmetry_space_group_name_H-M 'P 21 21 21'
_atom_sites_solution_hydrogens geom
_atom_sites_solution_primary direct
_atom_sites_solution_secondary difmap
_audit_creation_method SHELXL-97
_cell_angle_alpha 90.00
_cell_angle_beta 90.00
_cell_angle_gamma 90.00
_cell_formula_units_Z 4
_cell_length_a 9.8098(2)
_cell_length_b 10.8229(2)
_cell_length_c 17.5387(3)
_cell_measurement_reflns_used 5960
_cell_measurement_temperature 100(2)
_cell_measurement_theta_max 61.05
_cell_measurement_theta_min 4.80
_cell_volume 1862.09(6)
_computing_cell_refinement 'Bruker SAINT v7.66A'
_computing_data_collection 'Bruker APEX-II v2009-9'
_computing_data_reduction 'Bruker SAINT v7.66A'
_computing_structure_refinement 'SHELXL-97 (Sheldrick, 2008)'
_computing_structure_solution 'SHELXS-97 (Sheldrick, 2008)'
_diffrn_ambient_temperature 100(2)
_diffrn_detector_area_resol_mean 8.33
_diffrn_measured_fraction_theta_full 0.984
_diffrn_measured_fraction_theta_max 0.984
_diffrn_measurement_device_type 'Bruker APEX'
_diffrn_measurement_method 'combination of \w and \f-scans '
_diffrn_radiation_monochromator graphite
_diffrn_radiation_source 'fine-focus sealed tube'
_diffrn_radiation_type CuK\a
_diffrn_radiation_wavelength 1.54178
_diffrn_reflns_av_R_equivalents 0.0266
_diffrn_reflns_av_sigmaI/netI 0.0291
_diffrn_reflns_limit_h_max 11
_diffrn_reflns_limit_h_min -8
_diffrn_reflns_limit_k_max 10
_diffrn_reflns_limit_k_min -12
_diffrn_reflns_limit_l_max 20
_diffrn_reflns_limit_l_min -19
_diffrn_reflns_number 10414
_diffrn_reflns_theta_full 61.53
_diffrn_reflns_theta_max 61.53
_diffrn_reflns_theta_min 4.80
_exptl_absorpt_coefficient_mu 1.792
_exptl_absorpt_correction_T_max 1.0000
_exptl_absorpt_correction_T_min 0.7439
_exptl_absorpt_correction_type numerical
_exptl_absorpt_process_details 'SADABS, Sheldrick, 2008'
_exptl_crystal_colour colorless
_exptl_crystal_density_diffrn 1.364
_exptl_crystal_description tablet
_exptl_crystal_F_000 800
_exptl_crystal_size_max 0.59
_exptl_crystal_size_mid 0.22
_exptl_crystal_size_min 0.09
_refine_diff_density_max 0.234
_refine_diff_density_min -0.239
_refine_diff_density_rms 0.038
_refine_ls_abs_structure_details 'Flack H D (1983), Acta Cryst. A39, 876-881'
_refine_ls_abs_structure_Flack 0.018(17)
_refine_ls_extinction_method none
_refine_ls_goodness_of_fit_ref 1.074
_refine_ls_hydrogen_treatment constr
_refine_ls_matrix_type full
_refine_ls_number_parameters 245
_refine_ls_number_reflns 2768
_refine_ls_number_restraints 0
_refine_ls_restrained_S_all 1.074
_refine_ls_R_factor_all 0.0328
_refine_ls_R_factor_gt 0.0304
_refine_ls_shift/su_max 0.001
_refine_ls_shift/su_mean 0.000
_refine_ls_structure_factor_coef Fsqd
_refine_ls_weighting_details 'calc w=1/[\s^2^(Fo^2^)+(0.0501P)^2^+0.2062P] where P=(Fo^2^+2Fc^2^)/3'
_refine_ls_weighting_scheme calc
_refine_ls_wR_factor_gt 0.0796
_refine_ls_wR_factor_ref 0.0812
_reflns_number_gt 2619
_reflns_number_total 2768
_reflns_threshold_expression >2sigma(I)
_cod_data_source_file ja210981a_si_003.cif
_cod_data_source_block su026
_cod_database_code 4117639

loop_
_symmetry_equiv_pos_as_xyz
'x, y, z'
'-x+1/2, -y, z+1/2'
'-x, y+1/2, -z+1/2'
'x+1/2, -y+1/2, -z'

loop_
_atom_site_label
_atom_site_type_symbol
_atom_site_fract_x
_atom_site_fract_y
_atom_site_fract_z
_atom_site_U_iso_or_equiv
_atom_site_adp_type
_atom_site_occupancy
_atom_site_symmetry_multiplicity
_atom_site_calc_flag
_atom_site_refinement_flags
S1 S 0.44595(6) 0.16483(5) 0.54920(3) 0.02407(15) Uani 1 1 d .
O1 O 0.44502(17) 0.25606(14) 0.49024(8) 0.0284(4) Uani 1 1 d .
O2 O 0.32075(17) 0.11469(15) 0.57693(9) 0.0304(4) Uani 1 1 d .
O3 O 0.42607(18) -0.14787(16) 0.25426(9) 0.0384(4) Uani 1 1 d .
O4 O 0.56824(18) -0.06054(15) 0.16333(8) 0.0324(4) Uani 1 1 d .
N1 N 0.53302(19) 0.04850(16) 0.51575(9) 0.0230(4) Uani 1 1 d .
N2 N 0.9789(2) -0.06922(19) 0.43453(12) 0.0376(5) Uani 1 1 d .
C1 C 0.5490(3) -0.0632(2) 0.56475(12) 0.0272(5) Uani 1 1 d .
H1A H 0.4789 -0.1260 0.5526 0.033 Uiso 1 1 calc R
H1B H 0.5423 -0.0415 0.6194 0.033 Uiso 1 1 calc R
C2 C 0.6897(2) -0.1098(2) 0.54539(12) 0.0262(5) Uani 1 1 d .
C3 C 0.7670(2) -0.0008(2) 0.51320(12) 0.0244(5) Uani 1 1 d .
H3A H 0.7993 0.0510 0.5568 0.029 Uiso 1 1 calc R
C4 C 0.6563(2) 0.0732(2) 0.46942(11) 0.0239(5) Uani 1 1 d .
H4A H 0.6785 0.1633 0.4719 0.029 Uiso 1 1 calc R
C5 C 0.6362(2) 0.03597(19) 0.38667(12) 0.0224(5) Uani 1 1 d .
C6 C 0.5334(2) -0.04665(19) 0.36544(12) 0.0252(5) Uani 1 1 d .
H6A H 0.4738 -0.0822 0.4021 0.030 Uiso 1 1 calc R
C7 C 0.5224(2) -0.0740(2) 0.28920(12) 0.0263(5) Uani 1 1 d .
C8 C 0.4716(2) -0.1587(2) 0.17641(12) 0.0321(6) Uani 1 1 d .
H8A H 0.3934 -0.1509 0.1410 0.039 Uiso 1 1 calc R
H8B H 0.5153 -0.2400 0.1680 0.039 Uiso 1 1 calc R
C9 C 0.6065(2) -0.0216(2) 0.23529(12) 0.0254(5) Uani 1 1 d .
C10 C 0.7065(2) 0.0598(2) 0.25460(12) 0.0283(5) Uani 1 1 d .
H10A H 0.7638 0.0961 0.2171 0.034 Uiso 1 1 calc R
C11 C 0.7210(2) 0.0876(2) 0.33176(12) 0.0266(5) Uani 1 1 d .
H11A H 0.7907 0.1433 0.3472 0.032 Uiso 1 1 calc R
C12 C 0.7354(3) -0.2234(2) 0.55375(14) 0.0378(6) Uani 1 1 d .
H12A H 0.6775 -0.2857 0.5739 0.045 Uiso 1 1 calc R
H12B H 0.8264 -0.2430 0.5397 0.045 Uiso 1 1 calc R
C13 C 0.8855(2) -0.0370(2) 0.46853(13) 0.0276(5) Uani 1 1 d .
C14 C 0.5371(2) 0.2238(2) 0.62831(12) 0.0254(5) Uani 1 1 d .
C15 C 0.6394(2) 0.3105(2) 0.61631(12) 0.0274(5) Uani 1 1 d .
H15A H 0.6577 0.3411 0.5666 0.033 Uiso 1 1 calc R
C16 C 0.7143(2) 0.3515(2) 0.67842(13) 0.0315(6) Uani 1 1 d .
H16A H 0.7837 0.4115 0.6708 0.038 Uiso 1 1 calc R
C17 C 0.6905(3) 0.30700(19) 0.75142(13) 0.0308(5) Uani 1 1 d .
C18 C 0.5863(3) 0.2214(2) 0.76183(12) 0.0330(6) Uani 1 1 d .
H18A H 0.5678 0.1912 0.8116 0.040 Uiso 1 1 calc R
C19 C 0.5091(3) 0.1794(2) 0.70110(11) 0.0276(5) Uani 1 1 d .
H19A H 0.4380 0.1211 0.7090 0.033 Uiso 1 1 calc R
C20 C 0.7763(3) 0.3501(2) 0.81767(14) 0.0392(6) Uani 1 1 d .
H20A H 0.8726 0.3503 0.8028 0.059 Uiso 1 1 calc R
H20B H 0.7632 0.2942 0.8610 0.059 Uiso 1 1 calc R
H20C H 0.7487 0.4339 0.8322 0.059 Uiso 1 1 calc R

loop_
_atom_site_aniso_label
_atom_site_aniso_U_11
_atom_site_aniso_U_22
_atom_site_aniso_U_33
_atom_site_aniso_U_23
_atom_site_aniso_U_13
_atom_site_aniso_U_12
S1 0.0265(3) 0.0241(3) 0.0216(2) -0.0007(2) 0.0002(2) 0.0026(3)
O1 0.0337(8) 0.0276(8) 0.0237(7) 0.0012(6) -0.0004(7) 0.0051(8)
O2 0.0269(9) 0.0347(8) 0.0297(8) -0.0023(6) 0.0020(7) 0.0014(8)
O3 0.0418(10) 0.0500(10) 0.0234(8) -0.0080(7) 0.0012(8) -0.0202(9)
O4 0.0372(9) 0.0415(9) 0.0186(7) -0.0053(7) -0.0002(7) -0.0090(9)
N1 0.0291(10) 0.0199(9) 0.0198(8) 0.0010(7) 0.0018(8) -0.0008(9)
N2 0.0364(13) 0.0361(11) 0.0403(12) -0.0029(10) 0.0012(11) 0.0048(11)
C1 0.0342(13) 0.0217(10) 0.0256(11) 0.0024(9) -0.0002(10) -0.0003(11)
C2 0.0339(13) 0.0219(11) 0.0229(10) -0.0022(9) -0.0052(11) 0.0002(11)
C3 0.0287(12) 0.0213(10) 0.0232(10) -0.0023(9) -0.0025(10) -0.0004(10)
C4 0.0275(13) 0.0214(11) 0.0227(11) -0.0001(9) 0.0007(10) 0.0014(10)
C5 0.0269(12) 0.0174(11) 0.0228(11) 0.0002(8) 0.0004(10) 0.0033(10)
C6 0.0305(13) 0.0231(11) 0.0220(10) 0.0016(9) 0.0040(10) -0.0029(11)
C7 0.0262(13) 0.0270(11) 0.0257(11) -0.0027(10) -0.0022(10) -0.0029(10)
C8 0.0313(13) 0.0420(13) 0.0230(10) -0.0086(11) -0.0015(10) -0.0062(12)
C9 0.0301(12) 0.0257(11) 0.0202(10) -0.0017(9) 0.0001(9) 0.0031(10)
C10 0.0313(13) 0.0273(11) 0.0262(10) 0.0028(9) 0.0077(10) -0.0034(11)
C11 0.0270(13) 0.0262(12) 0.0266(11) -0.0019(10) 0.0023(10) -0.0036(11)
C12 0.0391(14) 0.0263(12) 0.0481(14) 0.0072(11) 0.0020(13) -0.0006(12)
C13 0.0314(13) 0.0213(11) 0.0303(12) -0.0013(9) -0.0061(11) -0.0003(11)
C14 0.0284(13) 0.0227(11) 0.0250(10) -0.0040(9) -0.0004(10) 0.0040(11)
C15 0.0322(13) 0.0228(12) 0.0271(11) 0.0005(9) 0.0047(10) 0.0043(11)
C16 0.0293(13) 0.0268(12) 0.0384(12) -0.0059(10) -0.0008(11) -0.0008(12)
C17 0.0370(14) 0.0244(11) 0.0311(11) -0.0061(9) -0.0036(11) 0.0080(11)
C18 0.0483(17) 0.0285(12) 0.0222(11) -0.0007(9) -0.0004(11) 0.0061(12)
C19 0.0358(13) 0.0209(11) 0.0262(11) -0.0022(9) 0.0026(10) 0.0016(11)
C20 0.0458(16) 0.0347(14) 0.0369(13) -0.0075(11) -0.0074(12) 0.0069(14)

loop_
_atom_type_symbol
_atom_type_description
_atom_type_scat_dispersion_real
_atom_type_scat_dispersion_imag
_atom_type_scat_source
C C 0.0181 0.0091 'International Tables Vol C Tables 4.2.6.8 and 6.1.1.4'
H H 0.0000 0.0000 'International Tables Vol C Tables 4.2.6.8 and 6.1.1.4'
N N 0.0311 0.0180 'International Tables Vol C Tables 4.2.6.8 and 6.1.1.4'
O O 0.0492 0.0322 'International Tables Vol C Tables 4.2.6.8 and 6.1.1.4'
S S 0.3331 0.5567 'International Tables Vol C Tables 4.2.6.8 and 6.1.1.4'

loop_
_geom_angle_atom_site_label_1
_geom_angle_atom_site_label_2
_geom_angle_atom_site_label_3
_geom_angle
O2 S1 O1 120.21(10)
O2 S1 N1 106.24(10)
O1 S1 N1 106.04(9)
O2 S1 C14 107.73(10)
O1 S1 C14 108.75(10)
N1 S1 C14 107.19(10)
C7 O3 C8 104.81(17)
C9 O4 C8 104.96(16)
C4 N1 C1 112.10(18)
C4 N1 S1 119.06(14)
C1 N1 S1 118.28(14)
N1 C1 C2 103.75(18)
C12 C2 C1 126.8(2)
C12 C2 C3 126.8(2)
C1 C2 C3 106.40(18)
C13 C3 C2 113.04(19)
C13 C3 C4 115.56(18)
C2 C3 C4 103.65(18)
N1 C4 C5 111.73(18)
N1 C4 C3 101.94(16)
C5 C4 C3 115.25(18)
C11 C5 C6 120.3(2)
C11 C5 C4 118.52(19)
C6 C5 C4 121.16(19)
C7 C6 C5 117.0(2)
C6 C7 C9 122.2(2)
C6 C7 O3 127.6(2)
C9 C7 O3 110.11(18)
O3 C8 O4 107.12(17)
C10 C9 C7 121.8(2)
C10 C9 O4 128.3(2)
C7 C9 O4 109.76(19)
C9 C10 C11 117.1(2)
C5 C11 C10 121.6(2)
N2 C13 C3 177.8(3)
C15 C14 C19 121.0(2)
C15 C14 S1 119.31(16)
C19 C14 S1 119.66(18)
C16 C15 C14 118.6(2)
C15 C16 C17 121.6(2)
C16 C17 C18 118.4(2)
C16 C17 C20 120.6(2)
C18 C17 C20 121.0(2)
C19 C18 C17 121.3(2)
C18 C19 C14 119.0(2)
N1 C1 H1A 111.0
C2 C1 H1A 111.0
N1 C1 H1B 111.0
C2 C1 H1B 111.0
H1A C1 H1B 109.0
C13 C3 H3A 108.1
C2 C3 H3A 108.1
C4 C3 H3A 108.1
N1 C4 H4A 109.2
C5 C4 H4A 109.2
C3 C4 H4A 109.2
C7 C6 H6A 121.5
C5 C6 H6A 121.5
O3 C8 H8A 110.3
O4 C8 H8A 110.3
O3 C8 H8B 110.3
O4 C8 H8B 110.3
H8A C8 H8B 108.5
C9 C10 H10A 121.5
C11 C10 H10A 121.5
C5 C11 H11A 119.2
C10 C11 H11A 119.2
C2 C12 H12A 120.0
C2 C12 H12B 120.0
H12A C12 H12B 120.0
C16 C15 H15A 120.7
C14 C15 H15A 120.7
C15 C16 H16A 119.2
C17 C16 H16A 119.2
C19 C18 H18A 119.3
C17 C18 H18A 119.3
C18 C19 H19A 120.5
C14 C19 H19A 120.5
C17 C20 H20A 109.5
C17 C20 H20B 109.5
H20A C20 H20B 109.5
C17 C20 H20C 109.5
H20A C20 H20C 109.5
H20B C20 H20C 109.5

loop_
_geom_bond_atom_site_label_1
_geom_bond_atom_site_label_2
_geom_bond_distance
S1 O2 1.4281(17)
S1 O1 1.4298(15)
S1 N1 1.6306(18)
S1 C14 1.770(2)
O3 C7 1.381(3)
O3 C8 1.441(3)
O4 C9 1.383(3)
O4 C8 1.442(3)
N1 C4 1.481(3)
N1 C1 1.492(3)
N2 C13 1.148(3)
C1 C2 1.507(3)
C2 C12 1.317(3)
C2 C3 1.512(3)
C3 C13 1.456(3)
C3 C4 1.552(3)
C4 C5 1.519(3)
C5 C11 1.390(3)
C5 C6 1.399(3)
C6 C7 1.374(3)
C7 C9 1.378(3)
C9 C10 1.361(3)
C10 C11 1.394(3)
C14 C15 1.391(3)
C14 C19 1.391(3)
C15 C16 1.387(3)
C16 C17 1.388(3)
C17 C18 1.391(3)
C17 C20 1.509(3)
C18 C19 1.384(3)
C1 H1A 0.9900
C1 H1B 0.9900
C3 H3A 1.0000
C4 H4A 1.0000
C6 H6A 0.9500
C8 H8A 0.9900
C8 H8B 0.9900
C10 H10A 0.9500
C11 H11A 0.9500
C12 H12A 0.9500
C12 H12B 0.9500
C15 H15A 0.9500
C16 H16A 0.9500
C18 H18A 0.9500
C19 H19A 0.9500
C20 H20A 0.9800
C20 H20B 0.9800
C20 H20C 0.9800

loop_
_geom_torsion_atom_site_label_1
_geom_torsion_atom_site_label_2
_geom_torsion_atom_site_label_3
_geom_torsion_atom_site_label_4
_geom_torsion
O2 S1 N1 C4 168.27(15)
O1 S1 N1 C4 39.28(18)
C14 S1 N1 C4 -76.76(17)
O2 S1 N1 C1 -49.76(19)
O1 S1 N1 C1 -178.75(16)
C14 S1 N1 C1 65.21(19)
C4 N1 C1 C2 -1.2(2)
S1 N1 C1 C2 -145.62(15)
N1 C1 C2 C12 -156.7(2)
N1 C1 C2 C3 22.3(2)
C12 C2 C3 C13 18.7(3)
C1 C2 C3 C13 -160.39(18)
C12 C2 C3 C4 144.5(2)
C1 C2 C3 C4 -34.5(2)
C1 N1 C4 C5 104.1(2)
S1 N1 C4 C5 -111.74(18)
C1 N1 C4 C3 -19.5(2)
S1 N1 C4 C3 124.65(15)
C13 C3 C4 N1 156.49(18)
C2 C3 C4 N1 32.3(2)
C13 C3 C4 C5 35.3(3)
C2 C3 C4 C5 -89.0(2)
N1 C4 C5 C11 159.48(18)
C3 C4 C5 C11 -84.8(3)
N1 C4 C5 C6 -19.4(3)
C3 C4 C5 C6 96.4(2)
C11 C5 C6 C7 0.7(3)
C4 C5 C6 C7 179.5(2)
C5 C6 C7 C9 -1.1(3)
C5 C6 C7 O3 -176.8(2)
C8 O3 C7 C6 -172.5(2)
C8 O3 C7 C9 11.3(3)
C7 O3 C8 O4 -17.6(2)
C9 O4 C8 O3 17.3(2)
C6 C7 C9 C10 0.6(4)
O3 C7 C9 C10 177.0(2)
C6 C7 C9 O4 -176.9(2)
O3 C7 C9 O4 -0.5(3)
C8 O4 C9 C10 172.2(2)
C8 O4 C9 C7 -10.6(2)
C7 C9 C10 C11 0.4(3)
O4 C9 C10 C11 177.4(2)
C6 C5 C11 C10 0.3(3)
C4 C5 C11 C10 -178.6(2)
C9 C10 C11 C5 -0.8(3)
C2 C3 C13 N2 -22(6)
C4 C3 C13 N2 -141(6)
O2 S1 C14 C15 -159.87(17)
O1 S1 C14 C15 -28.1(2)
N1 S1 C14 C15 86.16(19)
O2 S1 C14 C19 22.5(2)
O1 S1 C14 C19 154.33(18)
N1 S1 C14 C19 -91.4(2)
C19 C14 C15 C16 0.6(3)
S1 C14 C15 C16 -176.98(18)
C14 C15 C16 C17 0.7(4)
C15 C16 C17 C18 -1.5(4)
C15 C16 C17 C20 178.1(2)
C16 C17 C18 C19 1.0(3)
C20 C17 C18 C19 -178.6(2)
C17 C18 C19 C14 0.2(3)
C15 C14 C19 C18 -1.1(3)
S1 C14 C19 C18 176.50(17)
